data_2011784
loop_
_publ_author_name
'Arendse, Malcolm J.'
'Anderson, Gordon K.'
'Rath, Nigam P.'

_publ_section_title
;[Ethylene-1,2-bis(diphenylphosphine)-<i>P</i>,<i>P</i>']dinitratoplatinum(II)
 and <i>cis</i>-bis[(diphenylphosphinomethyl)diphenylphosphine
 oxide-<i>O</i>,<i>P</i>]platinum(II) dinitrate dihydrate
;
_journal_issue 3
_journal_name_full 'Acta Crystallographica Section C'
_journal_page_first 237
_journal_page_last 239
_journal_paper_doi 10.1107/S0108270100017273
_journal_volume 57
_journal_year 2001
_chemical_formula_iupac '[Pt (C26 H24 P2) (N O3)2]'
_chemical_formula_moiety 'C26 H24 N2 O6 P2 Pt'
_chemical_formula_sum 'C26 H24 N2 O6 P2 Pt'
_chemical_formula_weight 717.50
_chemical_name_systematic
;
[Ethylene-1,2-bis(diphenylphosphine)-P,P']dinitratoplatinum(II)
;
_space_group_IT_number 9
_symmetry_cell_setting monoclinic
_symmetry_space_group_name_Hall 'C -2yc'
_symmetry_space_group_name_H-M 'C 1 c 1'
_audit_creation_method SHELXL97
_cell_angle_alpha 90
_cell_angle_beta 101.510(10)
_cell_angle_gamma 90
_cell_formula_units_Z 4
_cell_length_a 10.49710(10)
_cell_length_b 15.5281(2)
_cell_length_c 16.3930(2)
_cell_measurement_reflns_used 8192
_cell_measurement_temperature 223(2)
_cell_measurement_theta_max 26
_cell_measurement_theta_min 2
_cell_volume 2618.32(11)
_computing_cell_refinement SMART
_computing_data_collection 'SMART (Bruker, 1999)'
_computing_data_reduction 'SHELXTL-Plus (Sheldrick, 1999)'
_computing_molecular_graphics SHELXTL-Plus
_computing_publication_material SHELXTL-Plus
_computing_structure_refinement 'SHELXL97 (Sheldrick, 1997)'
_computing_structure_solution 'SHELXS97 (Sheldrick, 1990)'
_diffrn_ambient_temperature 223(2)
_diffrn_measured_fraction_theta_full 1.000
_diffrn_measured_fraction_theta_max 1.000
_diffrn_measurement_device_type 'Bruker? CCD area-detector'
_diffrn_measurement_method '\f and \w scans'
_diffrn_radiation_monochromator graphite
_diffrn_radiation_source 'normal-focus sealed tube'
_diffrn_radiation_type MoK\a
_diffrn_radiation_wavelength .71073
_diffrn_reflns_av_R_equivalents .10
_diffrn_reflns_av_sigmaI/netI .077
_diffrn_reflns_limit_h_max 12
_diffrn_reflns_limit_h_min -12
_diffrn_reflns_limit_k_max 19
_diffrn_reflns_limit_k_min -19
_diffrn_reflns_limit_l_max 20
_diffrn_reflns_limit_l_min -20
_diffrn_reflns_number 25459
_diffrn_reflns_theta_full 26.00
_diffrn_reflns_theta_max 26.00
_diffrn_reflns_theta_min 2.38
_diffrn_standards_decay_% <2
_exptl_absorpt_coefficient_mu 5.53
_exptl_absorpt_correction_T_max .80
_exptl_absorpt_correction_T_min .28
_exptl_absorpt_correction_type empirical
_exptl_absorpt_process_details '(SADABS; Blessing, 1995)'
_exptl_crystal_colour colourless
_exptl_crystal_density_diffrn 1.820
_exptl_crystal_density_meas ?
_exptl_crystal_density_method 'not measured'
_exptl_crystal_description plates
_exptl_crystal_F_000 1400
_exptl_crystal_size_max .30
_exptl_crystal_size_mid .20
_exptl_crystal_size_min .04
_refine_diff_density_max 1.31
_refine_diff_density_min -.59
_refine_ls_abs_structure_details 'Flack (1983)'
_refine_ls_abs_structure_Flack .024(8)
_refine_ls_extinction_method none
_refine_ls_goodness_of_fit_ref 1.03
_refine_ls_hydrogen_treatment constr
_refine_ls_matrix_type full
_refine_ls_number_parameters 334
_refine_ls_number_reflns 5137
_refine_ls_number_restraints 2
_refine_ls_restrained_S_all 1.031
_refine_ls_R_factor_all .058
_refine_ls_R_factor_gt .039
_refine_ls_shift/su_max <0.001
_refine_ls_shift/su_mean .000
_refine_ls_structure_factor_coef Fsqd
_refine_ls_weighting_details 'calc w = 1/[\s^2^(Fo^2^)+(0.0148P)^2^] where P=(Fo^2^+2Fc^2^)/3'
_refine_ls_weighting_scheme calc
_refine_ls_wR_factor_ref .069
_reflns_number_gt 4304
_reflns_number_total 5137
_reflns_threshold_expression I>2\s(I)
_cod_data_source_file bk1556.cif
_cod_data_source_block I
_cod_depositor_comments
;
The following automatic conversions were performed:
'_symmetry_cell_setting' value 'Monoclinic' changed to 'monoclinic'
according to '/home/saulius/struct/CIF-dictionaries/cif_core.dic'
dictionary named 'cif_core.dic' version 2.4.1 from 2010-06-29.

Automatic conversion script
Id: cif_fix_enum 1527 2010-12-29 10:47:43Z saulius 

The following automatic conversions were performed:

'_symmetry_cell_setting' value 'Monoclinic' changed to 'monoclinic'
according to /home/saulius/struct/CIF-dictionaries/cif_core.dic
dictionary named 'cif_core.dic' version 2.4.1 from 2010-06-29.

Automatic conversion script
Id: cif_fix_values 1715 2011-07-08 13:25:40Z adriana 

The following automatic conversions were performed:

'_exptl_crystal_density_meas' value 'not_measured' was changed to '?'
- the value is perceived as not measured.

Automatic conversion script
Id: cif_fix_values 3008 2015-01-20 13:52:24Z robertas 
;
_cod_original_cell_volume 2618.36(5)
_cod_original_sg_symbol_H-M 'C c'
_cod_database_code 2011784
_cod_database_fobs_code 2011784

loop_
_symmetry_equiv_pos_as_xyz
'x, y, z'
'x, -y, z+1/2'
'x+1/2, y+1/2, z'
'x+1/2, -y+1/2, z+1/2'

loop_
_atom_site_label
_atom_site_fract_x
_atom_site_fract_y
_atom_site_fract_z
_atom_site_U_iso_or_equiv
_atom_site_adp_type
_atom_site_calc_flag
_atom_site_refinement_flags
_atom_site_occupancy
_atom_site_disorder_assembly
_atom_site_disorder_group
_atom_site_type_symbol
Pt 1.23803(3) .338727(17) .24406(3) .02642(8) Uani d . 1 . . Pt
P1 1.17177(19) .26002(13) .13088(13) .0260(5) Uani d . 1 . . P
P2 1.0888(2) .26857(14) .29683(13) .0289(5) Uani d . 1 . . P
O1 1.3891(5) .3923(4) .1920(4) .0350(14) Uani d . 1 . . O
O2 1.2750(6) .5094(4) .1732(4) .0608(19) Uani d . 1 . . O
O3 1.4606(7) .5010(4) .1362(4) .0606(19) Uani d . 1 . . O
O4 1.3048(6) .4217(4) .3455(3) .0388(15) Uani d . 1 . . O
O5 1.4715(7) .4505(6) .4393(6) .100(3) Uani d . 1 . . O
O6 1.4514(6) .3259(4) .3872(4) .0572(19) Uani d . 1 . . O
N1 1.3731(7) .4690(5) .1669(5) .0397(18) Uani d . 1 . . N
N2 1.4114(7) .3973(5) .3916(5) .044(2) Uani d . 1 . . N
C1 1.1387(7) .3217(5) .0355(5) .0252(18) Uani d . 1 . . C
C2 1.0122(9) .3410(6) -.0063(5) .041(2) Uani d . 1 . . C
H2 .9401 .3195 .0131 .050 Uiso calc R 1 . . H
C3 .9952(10) .3923(6) -.0768(6) .052(3) Uani d . 1 . . C
H3 .9106 .4052 -.1055 .062 Uiso calc R 1 . . H
C4 1.0986(11) .4242(6) -.1052(6) .055(3) Uani d . 1 . . C
H4 1.0848 .4599 -.1525 .066 Uiso calc R 1 . . H
C5 1.2242(10) .4047(7) -.0651(6) .052(3) Uani d . 1 . . C
H5 1.2953 .4270 -.0852 .062 Uiso calc R 1 . . H
C6 1.2451(10) .3521(6) .0047(6) .041(2) Uani d . 1 . . C
H6 1.3301 .3370 .0311 .050 Uiso calc R 1 . . H
C7 1.2911(8) .1796(5) .1164(5) .0294(19) Uani d . 1 . . C
C8 1.2660(10) .1273(6) .0475(6) .044(2) Uani d . 1 . . C
H8 1.1875 .1322 .0085 .053 Uiso calc R 1 . . H
C9 1.3594(10) .0665(6) .0365(6) .048(3) Uani d . 1 . . C
H9 1.3428 .0297 -.0099 .058 Uiso calc R 1 . . H
C10 1.4743(9) .0600(6) .0924(6) .045(2) Uani d . 1 . . C
H10 1.5366 .0194 .0835 .054 Uiso calc R 1 . . H
C11 1.4997(8) .1116(6) .1608(6) .042(2) Uani d . 1 . . C
H11 1.5790 .1062 .1990 .050 Uiso calc R 1 . . H
C12 1.4083(7) .1727(5) .1745(5) .032(2) Uani d . 1 . . C
H12 1.4251 .2084 .2217 .038 Uiso calc R 1 . . H
C13 1.0264(7) .2011(5) .1419(5) .032(2) Uani d . 1 . . C
H13A .9496 .2380 .1267 .038 Uiso calc R 1 . . H
H13B 1.0149 .1506 .1053 .038 Uiso calc R 1 . . H
C14 1.0438(8) .1733(5) .2325(5) .032(2) Uani d . 1 . . C
H14A 1.1120 .1295 .2453 .039 Uiso calc R 1 . . H
H14B .9626 .1489 .2432 .039 Uiso calc R 1 . . H
C15 .9387(7) .3288(5) .2905(5) .0278(18) Uani d . 1 . . C
C16 .8412(8) .2940(7) .3272(6) .050(3) Uani d . 1 . . C
H16 .8539 .2413 .3559 .060 Uiso calc R 1 . . H
C17 .7232(8) .3394(8) .3202(6) .060(3) Uani d . 1 . . C
H17 .6558 .3163 .3435 .072 Uiso calc R 1 . . H
C18 .7060(9) .4173(7) .2796(7) .046(3) Uani d . 1 . . C
H18 .6270 .4470 .2754 .055 Uiso calc R 1 . . H
C19 .8027(10) .4518(7) .2451(7) .051(3) Uani d . 1 . . C
H19 .7910 .5061 .2194 .061 Uiso calc R 1 . . H
C20 .9185(8) .4071(6) .2480(6) .038(2) Uani d . 1 . . C
H20 .9828 .4295 .2214 .046 Uiso calc R 1 . . H
C21 1.1299(7) .2361(6) .4051(5) .033(2) Uani d . 1 . . C
C22 1.1667(8) .2999(7) .4650(5) .042(2) Uani d . 1 . . C
H22 1.1775 .3570 .4487 .050 Uiso calc R 1 . . H
C23 1.1873(8) .2787(8) .5492(6) .049(3) Uani d . 1 . . C
H23 1.2153 .3211 .5897 .059 Uiso calc R 1 . . H
C24 1.1672(10) .1976(9) .5724(6) .064(3) Uani d . 1 . . C
H24 1.1783 .1846 .6293 .076 Uiso calc R 1 . . H
C25 1.1305(10) .1324(8) .5144(7) .061(3) Uani d . 1 . . C
H25 1.1178 .0759 .5318 .073 Uiso calc R 1 . . H
C26 1.1131(10) .1520(7) .4316(6) .047(2) Uani d . 1 . . C
H26 1.0895 .1082 .3918 .056 Uiso calc R 1 . . H

loop_
_atom_site_aniso_label
_atom_site_aniso_U_11
_atom_site_aniso_U_22
_atom_site_aniso_U_33
_atom_site_aniso_U_12
_atom_site_aniso_U_13
_atom_site_aniso_U_23
Pt .02442(13) .02645(14) .02842(14) -.0001(3) .00537(9) -.0015(3)
P1 .0262(12) .0254(12) .0263(12) .0008(9) .0050(9) .0008(10)
P2 .0270(12) .0301(13) .0305(13) .0013(9) .0077(10) .0044(10)
O1 .027(3) .035(4) .046(4) -.006(3) .015(3) .005(3)
O2 .055(4) .041(4) .084(5) .015(4) .010(4) .018(4)
O3 .068(5) .043(5) .074(5) -.009(4) .023(4) .012(4)
O4 .039(4) .035(4) .038(4) .008(3) -.004(3) -.007(3)
O5 .069(5) .103(7) .109(7) .007(5) -.030(5) -.064(6)
O6 .041(4) .056(5) .072(5) .013(3) .007(3) .009(4)
N1 .039(5) .031(5) .047(5) .000(4) .004(4) .003(4)
N2 .040(5) .045(6) .045(5) .007(4) .004(4) -.014(4)
C1 .025(4) .017(5) .030(4) .002(3) -.002(3) -.004(3)
C2 .049(5) .040(5) .036(5) .003(5) .009(4) -.009(5)
C3 .062(7) .048(7) .038(6) .023(5) -.008(5) .003(5)
C4 .093(9) .041(7) .034(6) .010(6) .019(6) .012(5)
C5 .058(7) .061(7) .037(6) -.001(5) .011(5) .015(5)
C6 .044(6) .045(7) .034(5) .000(5) .007(4) .005(5)
C7 .040(5) .016(5) .033(5) .005(3) .008(4) -.003(4)
C8 .047(6) .044(6) .040(6) .010(5) .004(5) -.011(5)
C9 .068(7) .035(6) .043(6) .001(5) .013(5) -.014(5)
C10 .045(6) .039(6) .053(6) .012(5) .017(5) .002(5)
C11 .032(5) .052(6) .040(6) .006(4) .006(4) .011(5)
C12 .034(5) .033(5) .030(5) -.002(4) .008(4) .009(4)
C13 .027(4) .030(5) .038(5) -.001(4) .005(4) .000(4)
C14 .037(5) .025(5) .038(5) .000(4) .017(4) .003(4)
C15 .021(4) .033(5) .029(4) .001(4) .004(3) .001(4)
C16 .038(6) .074(7) .043(6) .007(5) .016(4) .016(5)
C17 .026(5) .108(10) .049(6) -.007(6) .016(4) -.013(7)
C18 .032(6) .057(8) .049(7) .002(5) .004(5) -.014(6)
C19 .059(7) .029(6) .059(8) .002(5) -.001(6) -.002(5)
C20 .025(5) .041(6) .048(6) .007(4) .004(4) .002(5)
C21 .027(5) .045(6) .031(5) .014(4) .014(4) .007(5)
C22 .032(5) .062(7) .032(6) .012(5) .009(4) .003(5)
C23 .038(6) .075(8) .033(6) .017(5) .004(4) .007(6)
C24 .050(7) .113(11) .027(6) .027(7) .006(5) .023(7)
C25 .053(7) .078(9) .054(7) .012(6) .015(6) .037(7)
C26 .056(6) .049(7) .035(5) .017(5) .009(5) .009(5)

loop_
_atom_type_symbol
_atom_type_description
_atom_type_scat_dispersion_real
_atom_type_scat_dispersion_imag
_atom_type_scat_source
C C .0033 .0016 'International Tables Vol C Tables 4.2.6.8 and 6.1.1.4'
H H .0000 .0000 'International Tables Vol C Tables 4.2.6.8 and 6.1.1.4'
N N .0061 .0033 'International Tables Vol C Tables 4.2.6.8 and 6.1.1.4'
O O .0106 .0060 'International Tables Vol C Tables 4.2.6.8 and 6.1.1.4'
P P .1023 .0942 'International Tables Vol C Tables 4.2.6.8 and 6.1.1.4'
Pt Pt -1.7033 8.3905 'International Tables Vol C Tables 4.2.6.8 and 6.1.1.4'

loop_
_geom_angle_atom_site_label_1
_geom_angle_atom_site_label_2
_geom_angle_atom_site_label_3
_geom_angle
_geom_angle_publ_flag
O4 Pt O1 85.4(2) yes
O4 Pt P1 175.34(18) ?
O1 Pt P1 90.82(17) yes
O4 Pt P2 98.15(17) yes
O1 Pt P2 173.75(17) ?
P1 Pt P2 85.85(8) yes
C1 P1 C13 109.4(4) ?
C1 P1 C7 105.6(4) ?
C13 P1 C7 106.3(4) ?
C1 P1 Pt 114.0(2) ?
C13 P1 Pt 108.9(3) ?
C7 P1 Pt 112.3(3) ?
C21 P2 C15 103.5(3) ?
C21 P2 C14 108.9(4) ?
C15 P2 C14 105.2(4) ?
C21 P2 Pt 118.0(3) ?
C15 P2 Pt 113.3(3) ?
C14 P2 Pt 107.1(3) ?
N1 O1 Pt 116.2(5) yes
N2 O4 Pt 113.5(5) yes
O2 N1 O3 122.2(8) yes
O2 N1 O1 120.9(7) yes
O3 N1 O1 116.8(7) yes
O6 N2 O5 121.6(9) yes
O6 N2 O4 121.2(8) yes
O5 N2 O4 117.3(8) yes
C6 C1 C2 120.0(8) ?
C6 C1 P1 117.5(6) ?
C2 C1 P1 122.4(6) ?
C3 C2 C1 118.9(8) ?
C4 C3 C2 121.1(9) ?
C3 C4 C5 120.5(9) ?
C4 C5 C6 120.0(9) ?
C5 C6 C1 119.4(9) ?
C8 C7 C12 120.8(8) ?
C8 C7 P1 119.3(7) ?
C12 C7 P1 119.9(6) ?
C7 C8 C9 118.7(9) ?
C10 C9 C8 120.8(9) ?
C11 C10 C9 120.7(8) ?
C10 C11 C12 120.2(8) ?
C11 C12 C7 118.7(8) ?
C14 C13 P1 107.4(5) ?
C13 C14 P2 107.5(5) ?
C16 C15 C20 120.1(7) ?
C16 C15 P2 118.6(7) ?
C20 C15 P2 121.3(6) ?
C15 C16 C17 118.6(9) ?
C18 C17 C16 120.5(9) ?
C19 C18 C17 120.6(9) ?
C18 C19 C20 120.4(10) ?
C19 C20 C15 119.7(8) ?
C22 C21 C26 118.6(8) ?
C22 C21 P2 118.1(7) ?
C26 C21 P2 122.9(7) ?
C23 C22 C21 119.8(10) ?
C24 C23 C22 119.9(10) ?
C23 C24 C25 121.8(10) ?
C26 C25 C24 118.8(10) ?
C25 C26 C21 121.0(10) ?

loop_
_geom_bond_atom_site_label_1
_geom_bond_atom_site_label_2
_geom_bond_site_symmetry_2
_geom_bond_distance
_geom_bond_publ_flag
Pt O4 . 2.111(5) yes
Pt O1 . 2.115(5) yes
Pt P1 . 2.215(2) yes
Pt P2 . 2.220(2) yes
P1 C1 . 1.808(8) ?
P1 C13 . 1.818(8) ?
P1 C7 . 1.818(8) ?
P2 C21 . 1.812(8) ?
P2 C15 . 1.818(7) ?
P2 C14 . 1.824(8) ?
O1 N1 . 1.261(8) yes
O2 N1 . 1.227(8) yes
O3 N1 . 1.236(8) yes
O4 N2 . 1.277(9) yes
O5 N2 . 1.222(9) yes
O6 N2 . 1.194(9) yes
C1 C6 . 1.395(12) ?
C1 C2 . 1.400(11) ?
C2 C3 . 1.386(12) ?
C3 C4 . 1.357(13) ?
C4 C5 . 1.384(13) ?
C5 C6 . 1.388(12) ?
C7 C8 . 1.373(11) ?
C7 C12 . 1.402(11) ?
C8 C9 . 1.397(12) ?
C9 C10 . 1.366(13) ?
C10 C11 . 1.361(12) ?
C11 C12 . 1.398(12) ?
C13 C14 . 1.523(10) ?
C15 C16 . 1.395(11) ?
C15 C20 . 1.397(11) ?
C16 C17 . 1.410(13) ?
C17 C18 . 1.375(14) ?
C18 C19 . 1.366(12) ?
C19 C20 . 1.393(12) ?
C21 C22 . 1.394(13) ?
C21 C26 . 1.399(12) ?
C22 C23 . 1.392(12) ?
C23 C24 . 1.345(14) ?
C24 C25 . 1.388(15) ?
C25 C26 . 1.369(13) ?
